data_4509785
loop_
_publ_author_name
'Thu\'ery, Pierre'

_publ_section_title
;
 A Nanosized Uranyl Camphorate Cage and its Use as a Building Unit in a
 Metal&#x2212;Organic Framework
;
_journal_issue 11
_journal_name_full 'Crystal Growth &amp; Design'
_journal_page_first 4592
_journal_paper_doi 10.1021/cg900851s
_journal_volume 9
_journal_year 2009
_chemical_absolute_configuration ad
_chemical_formula_sum 'C120 H200 O76 U8'
_chemical_formula_weight 4763.04
_space_group_IT_number 79
_symmetry_cell_setting tetragonal
_symmetry_space_group_name_Hall 'I 4'
_symmetry_space_group_name_H-M 'I 4'
_atom_sites_solution_hydrogens geom
_atom_sites_solution_primary direct
_atom_sites_solution_secondary difmap
_audit_creation_method SHELXL-97
_cell_angle_alpha 90.00
_cell_angle_beta 90.00
_cell_angle_gamma 90.00
_cell_formula_units_Z 2
_cell_length_a 17.9223(6)
_cell_length_b 17.9223(6)
_cell_length_c 33.2705(19)
_cell_measurement_reflns_used 74327
_cell_measurement_temperature 100(2)
_cell_measurement_theta_max 25.68
_cell_measurement_theta_min 2.93
_cell_volume 10686.8(8)
_computing_cell_refinement 'HKL2000 (Otwinowski & Minor, 1997)'
_computing_data_collection 'COLLECT (Hooft, 1998)'
_computing_data_reduction 'HKL2000 (Otwinowski & Minor, 1997)'
_computing_molecular_graphics 'SHELXTL (Sheldrick, 1999)'
_computing_publication_material 'SHELXTL (Sheldrick, 1999); PLATON (Spek, 2003)'
_computing_structure_refinement 'SHELXL-97 (Sheldrick, 1997)'
_computing_structure_solution 'SHELXS-97 (Sheldrick, 1997)'
_diffrn_ambient_temperature 100(2)
_diffrn_measured_fraction_theta_full 0.997
_diffrn_measured_fraction_theta_max 0.997
_diffrn_measurement_device_type 'Nonius Kappa-CCD area-detector diffractometer'
_diffrn_measurement_method 'two \f and two \w scans with 2\% steps (290 frames)'
_diffrn_radiation_monochromator graphite
_diffrn_radiation_source 'fine-focus sealed tube'
_diffrn_radiation_type MoK\a
_diffrn_radiation_wavelength 0.71073
_diffrn_reflns_av_R_equivalents 0.0505
_diffrn_reflns_av_sigmaI/netI 0.0598
_diffrn_reflns_limit_h_max 21
_diffrn_reflns_limit_h_min -21
_diffrn_reflns_limit_k_max 15
_diffrn_reflns_limit_k_min -15
_diffrn_reflns_limit_l_max 40
_diffrn_reflns_limit_l_min -32
_diffrn_reflns_number 74327
_diffrn_reflns_theta_full 25.68
_diffrn_reflns_theta_max 25.68
_diffrn_reflns_theta_min 2.93
_diffrn_standards_decay_% 0
_diffrn_standards_interval_time 0
_diffrn_standards_number 0
_exptl_absorpt_coefficient_mu 6.108
_exptl_absorpt_correction_T_max 0.693
_exptl_absorpt_correction_T_min 0.328
_exptl_absorpt_correction_type multi-scan
_exptl_absorpt_process_details 'SCALEPACK (Otwinowski & Minor, 1997)'
_exptl_crystal_colour 'translucent light yellow'
_exptl_crystal_density_diffrn 1.480
_exptl_crystal_density_method 'not measured'
_exptl_crystal_description platelet
_exptl_crystal_F_000 4528
_exptl_crystal_size_max 0.15
_exptl_crystal_size_mid 0.13
_exptl_crystal_size_min 0.06
_refine_diff_density_max 1.142
_refine_diff_density_min -1.444
_refine_diff_density_rms 0.124
_refine_ls_abs_structure_details 'Flack H D (1983), Acta Cryst. A39, 876-881'
_refine_ls_abs_structure_Flack 0.018(12)
_refine_ls_extinction_method none
_refine_ls_goodness_of_fit_ref 0.998
_refine_ls_hydrogen_treatment constr
_refine_ls_matrix_type full
_refine_ls_number_parameters 470
_refine_ls_number_reflns 9497
_refine_ls_number_restraints 67
_refine_ls_restrained_S_all 1.009
_refine_ls_R_factor_all 0.0855
_refine_ls_R_factor_gt 0.0509
_refine_ls_shift/su_max 0.001
_refine_ls_shift/su_mean 0.000
_refine_ls_structure_factor_coef Fsqd
_refine_ls_weighting_details 'calc w=1/[\s^2^(Fo^2^)+(0.0910P)^2^] where P=(Fo^2^+2Fc^2^)/3'
_refine_ls_weighting_scheme calc
_refine_ls_wR_factor_gt 0.1374
_refine_ls_wR_factor_ref 0.1474
_reflns_number_gt 6178
_reflns_number_total 9497
_reflns_threshold_expression >2sigma(I)
_cod_data_source_file cg900851ssup1.cif
_cod_data_source_block 1
_cod_database_code 4509785

loop_
_symmetry_equiv_pos_as_xyz
'x, y, z'
'-x, -y, z'
'-y, x, z'
'y, -x, z'
'x+1/2, y+1/2, z+1/2'
'-x+1/2, -y+1/2, z+1/2'
'-y+1/2, x+1/2, z+1/2'
'y+1/2, -x+1/2, z+1/2'

loop_
_atom_site_label
_atom_site_type_symbol
_atom_site_fract_x
_atom_site_fract_y
_atom_site_fract_z
_atom_site_U_iso_or_equiv
_atom_site_adp_type
_atom_site_occupancy
_atom_site_symmetry_multiplicity
_atom_site_calc_flag
_atom_site_refinement_flags
U1 U 0.16568(3) 0.65375(3) 0.610460(11) 0.0711(2) Uani 1 1 d .
U2 U 0.17369(2) 0.65524(2) 0.888767(12) 0.05747(17) Uani 1 1 d .
O1 O 0.1947(6) 0.5850(5) 0.5746(2) 0.080(3) Uani 1 1 d .
O2 O 0.1406(5) 0.7204(5) 0.6442(3) 0.090(3) Uani 1 1 d .
O3 O 0.2048(5) 0.5895(4) 0.9230(3) 0.071(2) Uani 1 1 d .
O4 O 0.1408(5) 0.7204(4) 0.8520(2) 0.074(3) Uani 1 1 d .
O5 O 0.2599(5) 0.6088(5) 0.6555(3) 0.081(3) Uani 1 1 d .
O6 O 0.1465(5) 0.5557(4) 0.6630(3) 0.066(2) Uani 1 1 d .
O7 O 0.1559(4) 0.5575(4) 0.8366(3) 0.059(2) Uani 1 1 d .
O8 O 0.2683(5) 0.6052(5) 0.8409(3) 0.080(3) Uani 1 1 d .
O9 O 0.0372(4) 0.6079(4) 0.6102(3) 0.072(2) Uani 1 1 d .
O10 O 0.0652(5) 0.6912(5) 0.5632(3) 0.078(3) Uani 1 1 d .
O11 O -0.2464(5) 0.8012(5) 0.5630(3) 0.073(2) Uani 1 1 d .
O12 O -0.2900(5) 0.7114(5) 0.5989(3) 0.094(3) Uani 1 1 d .
O13 O 0.2951(4) 0.7190(5) 0.8917(3) 0.083(3) Uani 1 1 d .
O14 O 0.2072(5) 0.7611(5) 0.9328(3) 0.067(2) Uani 1 1 d .
O15 O 0.3146(5) 1.0709(5) 0.9328(3) 0.071(2) Uani 1 1 d .
O16 O 0.4020(4) 1.0504(4) 0.8903(3) 0.071(2) Uani 1 1 d .
C1 C 0.2417(7) 0.5239(7) 0.7132(4) 0.075(4) Uani 1 1 d .
C2 C 0.2417(5) 0.5812(5) 0.7475(5) 0.056(2) Uani 1 1 d .
C3 C 0.2497(7) 0.5274(6) 0.7856(3) 0.057(3) Uani 1 1 d .
H3 H 0.3020 0.5137 0.7900 0.068 Uiso 1 1 calc R
C4 C 0.2035(7) 0.4589(6) 0.7735(4) 0.058(3) Uani 1 1 d .
H4A H 0.1565 0.4585 0.7879 0.070 Uiso 1 1 calc R
H4B H 0.2304 0.4135 0.7800 0.070 Uiso 1 1 calc R
C5 C 0.1890(9) 0.4635(7) 0.7265(4) 0.081(4) Uani 1 1 d .
H5A H 0.2005 0.4165 0.7134 0.098 Uiso 1 1 calc R
H5B H 0.1377 0.4769 0.7207 0.098 Uiso 1 1 calc R
C6 C 0.2171(9) 0.5646(7) 0.6748(3) 0.076(4) Uani 1 1 d .
C7 C 0.2184(7) 0.5643(6) 0.8216(4) 0.060(3) Uani 1 1 d .
C8 C 0.3184(9) 0.4907(9) 0.7037(4) 0.112(5) Uani 1 1 d .
H8A H 0.3164 0.4374 0.7063 0.168 Uiso 1 1 calc R
H8B H 0.3547 0.5104 0.7221 0.168 Uiso 1 1 calc R
H8C H 0.3323 0.5035 0.6767 0.168 Uiso 1 1 calc R
C9 C 0.1680(5) 0.6245(6) 0.7482(6) 0.071(3) Uani 1 1 d .
H9A H 0.1270 0.5903 0.7461 0.106 Uiso 1 1 calc R
H9B H 0.1667 0.6588 0.7260 0.106 Uiso 1 1 calc R
H9C H 0.1641 0.6518 0.7730 0.106 Uiso 1 1 calc R
C10 C 0.3063(6) 0.6365(7) 0.7442(5) 0.087(4) Uani 1 1 d .
H10A H 0.3088 0.6660 0.7683 0.130 Uiso 1 1 calc R
H10B H 0.2984 0.6685 0.7215 0.130 Uiso 1 1 calc R
H10C H 0.3522 0.6096 0.7408 0.130 Uiso 1 1 calc R
C11 C -0.0615(5) 0.6379(6) 0.5616(3) 0.070(4) Uani 1 1 d .
C12 C -0.1244(8) 0.6707(6) 0.5883(4) 0.064(4) Uani 1 1 d .
C13 C -0.1870(7) 0.6782(7) 0.5600(5) 0.080(4) Uani 1 1 d .
H13 H -0.2120 0.6299 0.5569 0.096 Uiso 1 1 calc R
C14 C -0.1544(7) 0.7040(12) 0.5182(4) 0.085(4) Uani 1 1 d .
H14A H -0.1756 0.6755 0.4961 0.102 Uiso 1 1 calc R
H14B H -0.1630 0.7568 0.5135 0.102 Uiso 1 1 calc R
C15 C -0.0713(12) 0.6870(12) 0.5237(5) 0.100(7) Uani 1 1 d U
H15A H -0.0436 0.7332 0.5268 0.120 Uiso 1 1 calc R
H15B H -0.0523 0.6611 0.5003 0.120 Uiso 1 1 calc R
C16 C 0.0179(6) 0.6438(8) 0.5797(4) 0.072(4) Uani 1 1 d .
C17 C -0.2401(8) 0.7332(8) 0.5750(4) 0.076(4) Uani 1 1 d U
C18 C -0.0754(10) 0.5593(7) 0.5582(6) 0.132(6) Uani 1 1 d U
H18A H -0.1240 0.5514 0.5468 0.198 Uiso 1 1 calc R
H18B H -0.0732 0.5368 0.5843 0.198 Uiso 1 1 calc R
H18C H -0.0383 0.5371 0.5411 0.198 Uiso 1 1 calc R
C19 C -0.1468(9) 0.6224(9) 0.6231(5) 0.117(6) Uani 1 1 d U
H19A H -0.1657 0.5757 0.6133 0.176 Uiso 1 1 calc R
H19B H -0.1848 0.6472 0.6385 0.176 Uiso 1 1 calc R
H19C H -0.1041 0.6134 0.6399 0.176 Uiso 1 1 calc R
C20 C -0.0936(9) 0.7447(8) 0.6039(6) 0.101(6) Uani 1 1 d U
H20A H -0.0655 0.7688 0.5830 0.151 Uiso 1 1 calc R
H20B H -0.0618 0.7356 0.6266 0.151 Uiso 1 1 calc R
H20C H -0.1342 0.7763 0.6119 0.151 Uiso 1 1 calc R
C21 C 0.3239(7) 0.8230(7) 0.9374(4) 0.068(4) Uani 1 1 d .
C22 C 0.3321(7) 0.8893(8) 0.9074(5) 0.087(5) Uani 1 1 d .
C23 C 0.3710(7) 0.9500(6) 0.9342(4) 0.070(4) Uani 1 1 d .
H23 H 0.4245 0.9387 0.9342 0.084 Uiso 1 1 calc R
C24 C 0.3414(8) 0.9347(7) 0.9787(4) 0.080(4) Uani 1 1 d U
H24A H 0.3826 0.9324 0.9976 0.097 Uiso 1 1 calc R
H24B H 0.3072 0.9736 0.9871 0.097 Uiso 1 1 calc R
C25 C 0.3028(12) 0.8617(10) 0.9762(6) 0.111(6) Uani 1 1 d U
H25A H 0.2492 0.8693 0.9771 0.134 Uiso 1 1 calc R
H25B H 0.3169 0.8309 0.9989 0.134 Uiso 1 1 calc R
C26 C 0.2714(7) 0.7671(7) 0.9202(4) 0.071(4) Uani 1 1 d .
C27 C 0.3626(7) 1.0269(6) 0.9179(5) 0.068(4) Uani 1 1 d .
C28 C 0.4046(8) 0.7846(9) 0.9455(5) 0.115(5) Uani 1 1 d U
H28A H 0.4362 0.8190 0.9596 0.172 Uiso 1 1 calc R
H28B H 0.4273 0.7718 0.9203 0.172 Uiso 1 1 calc R
H28C H 0.3982 0.7403 0.9613 0.172 Uiso 1 1 calc R
C29 C 0.2575(6) 0.9165(6) 0.8929(6) 0.080(4) Uani 1 1 d .
H29A H 0.2290 0.8750 0.8830 0.120 Uiso 1 1 calc R
H29B H 0.2646 0.9522 0.8718 0.120 Uiso 1 1 calc R
H29C H 0.2312 0.9396 0.9148 0.120 Uiso 1 1 calc R
C30 C 0.3744(10) 0.8717(9) 0.8703(5) 0.117(6) Uani 1 1 d U
H30A H 0.4261 0.8643 0.8769 0.176 Uiso 1 1 calc R
H30B H 0.3699 0.9122 0.8517 0.176 Uiso 1 1 calc R
H30C H 0.3548 0.8270 0.8584 0.176 Uiso 1 1 calc R
O17 O 0.0000 0.5000 0.8188(4) 0.082(4) Uani 1 2 d SU
O18 O 0.0000 0.5000 0.6835(4) 0.100(4) Uani 1 2 d S
O19 O 0.0851(6) 0.8493(6) 0.5294(4) 0.126(4) Uani 1 1 d .
O20 O 0.0182(6) 0.4201(8) 0.7544(6) 0.168(5) Uani 1 1 d U

loop_
_atom_site_aniso_label
_atom_site_aniso_U_11
_atom_site_aniso_U_22
_atom_site_aniso_U_33
_atom_site_aniso_U_23
_atom_site_aniso_U_13
_atom_site_aniso_U_12
U1 0.0822(4) 0.0691(3) 0.0620(4) 0.0206(3) -0.0175(3) -0.0182(2)
U2 0.0575(3) 0.0591(3) 0.0559(3) -0.0048(3) 0.0007(2) -0.00949(18)
O1 0.109(7) 0.089(6) 0.043(5) 0.005(4) -0.004(5) 0.017(5)
O2 0.077(6) 0.076(6) 0.116(8) 0.047(6) -0.002(5) -0.006(5)
O3 0.062(5) 0.062(5) 0.088(7) 0.008(4) -0.016(5) -0.008(4)
O4 0.123(7) 0.063(5) 0.037(4) 0.027(4) 0.001(4) -0.008(5)
O5 0.081(6) 0.083(6) 0.079(7) 0.034(5) -0.016(5) -0.008(5)
O6 0.087(6) 0.064(5) 0.048(5) 0.018(4) -0.010(5) -0.007(4)
O7 0.046(5) 0.069(5) 0.063(6) 0.003(4) 0.004(4) -0.017(4)
O8 0.088(6) 0.089(6) 0.064(6) -0.028(5) 0.001(5) -0.022(5)
O9 0.093(6) 0.061(4) 0.063(6) 0.012(5) -0.001(5) -0.012(4)
O10 0.062(5) 0.094(6) 0.076(6) 0.001(5) -0.020(5) -0.024(5)
O11 0.093(6) 0.066(5) 0.061(6) 0.008(4) 0.015(5) 0.018(5)
O12 0.090(6) 0.083(5) 0.108(7) 0.016(5) 0.027(5) 0.014(4)
O13 0.073(5) 0.092(6) 0.085(6) -0.033(6) 0.023(5) -0.033(4)
O14 0.063(5) 0.068(5) 0.071(6) -0.022(4) 0.013(4) -0.013(4)
O15 0.073(6) 0.071(6) 0.071(6) -0.007(4) 0.016(5) 0.002(5)
O16 0.082(5) 0.054(4) 0.078(6) 0.013(5) 0.027(6) 0.005(4)
C1 0.079(7) 0.077(7) 0.068(7) 0.013(6) 0.006(6) 0.013(6)
C2 0.066(6) 0.045(5) 0.059(6) 0.002(6) -0.002(6) -0.009(5)
C3 0.064(7) 0.065(7) 0.042(7) -0.011(5) 0.003(5) -0.008(6)
C4 0.073(7) 0.045(6) 0.056(8) -0.002(5) 0.006(6) 0.007(5)
C5 0.117(8) 0.061(6) 0.066(7) 0.017(6) -0.007(6) -0.017(6)
C6 0.132(13) 0.073(9) 0.022(6) 0.029(6) -0.016(7) 0.002(8)
C7 0.060(8) 0.041(6) 0.078(9) 0.003(6) -0.013(7) -0.020(6)
C8 0.124(9) 0.118(8) 0.093(8) 0.014(7) 0.013(7) 0.042(7)
C9 0.075(7) 0.073(7) 0.064(7) 0.030(9) 0.028(8) 0.027(6)
C10 0.065(6) 0.100(7) 0.095(8) 0.010(7) 0.001(6) -0.024(5)
C11 0.062(8) 0.075(8) 0.071(9) 0.000(7) -0.022(6) -0.012(6)
C12 0.083(9) 0.053(7) 0.056(8) -0.006(5) 0.023(7) 0.018(6)
C13 0.058(8) 0.060(8) 0.121(14) 0.013(8) 0.016(9) -0.015(6)
C14 0.068(9) 0.135(13) 0.053(8) -0.019(9) -0.005(6) 0.024(8)
C15 0.084(10) 0.119(11) 0.098(10) -0.004(8) 0.000(8) 0.003(8)
C16 0.070(8) 0.096(10) 0.049(8) 0.015(7) -0.009(6) -0.005(8)
C17 0.073(7) 0.090(8) 0.065(7) 0.000(6) 0.026(6) 0.019(6)
C18 0.117(9) 0.119(9) 0.159(10) -0.009(8) -0.020(8) 0.013(8)
C19 0.118(9) 0.115(9) 0.119(9) 0.034(8) 0.020(7) -0.011(7)
C20 0.120(9) 0.098(8) 0.084(9) 0.000(7) -0.016(7) 0.004(7)
C21 0.091(9) 0.063(7) 0.052(9) -0.010(6) -0.006(6) -0.034(6)
C22 0.095(11) 0.074(10) 0.092(12) 0.031(8) 0.000(8) 0.002(8)
C23 0.083(9) 0.049(7) 0.077(9) 0.002(6) -0.022(7) -0.014(6)
C24 0.107(8) 0.064(6) 0.070(7) 0.016(5) 0.004(6) -0.004(6)
C25 0.108(8) 0.114(9) 0.112(9) 0.016(7) 0.013(8) -0.021(8)
C26 0.063(8) 0.063(8) 0.085(10) -0.017(7) -0.011(7) -0.017(6)
C27 0.059(8) 0.041(7) 0.105(12) -0.011(7) -0.033(8) 0.002(6)
C28 0.104(8) 0.108(8) 0.132(9) 0.005(7) -0.045(7) 0.010(7)
C29 0.085(9) 0.067(8) 0.088(10) 0.007(7) -0.045(8) -0.004(7)
C30 0.134(9) 0.111(9) 0.107(9) -0.014(7) 0.054(8) -0.006(7)
O17 0.067(6) 0.099(7) 0.079(7) 0.000 0.000 -0.013(6)
O18 0.088(9) 0.140(12) 0.073(9) 0.000 0.000 0.005(9)
O19 0.109(8) 0.108(8) 0.160(10) 0.043(7) -0.028(7) 0.013(6)
O20 0.127(7) 0.204(9) 0.173(9) -0.012(8) -0.026(7) -0.010(7)

loop_
_atom_type_symbol
_atom_type_description
_atom_type_scat_dispersion_real
_atom_type_scat_dispersion_imag
_atom_type_scat_source
C C 0.0033 0.0016 'International Tables Vol C Tables 4.2.6.8 and 6.1.1.4'
H H 0.0000 0.0000 'International Tables Vol C Tables 4.2.6.8 and 6.1.1.4'
O O 0.0106 0.0060 'International Tables Vol C Tables 4.2.6.8 and 6.1.1.4'
U U -9.6767 9.6646 'International Tables Vol C Tables 4.2.6.8 and 6.1.1.4'

loop_
_geom_angle_atom_site_label_1
_geom_angle_atom_site_label_2
_geom_angle_atom_site_label_3
_geom_angle
_geom_angle_site_symmetry_1
_geom_angle_site_symmetry_3
O2 U1 O1 178.3(4) . .
O2 U1 O5 90.6(4) . .
O1 U1 O5 88.8(4) . .
O2 U1 O9 89.4(4) . .
O1 U1 O9 92.3(4) . .
O5 U1 O9 123.6(3) . .
O2 U1 O12 93.0(4) . 3_665
O1 U1 O12 85.3(4) . 3_665
O5 U1 O12 66.6(3) . 3_665
O9 U1 O12 169.5(3) . 3_665
O2 U1 O11 88.7(3) . 3_665
O1 U1 O11 90.2(4) . 3_665
O5 U1 O11 118.4(3) . 3_665
O9 U1 O11 118.0(3) . 3_665
O12 U1 O11 51.9(3) 3_665 3_665
O2 U1 O10 92.1(4) . .
O1 U1 O10 88.6(4) . .
O5 U1 O10 176.0(3) . .
O9 U1 O10 53.5(3) . .
O12 U1 O10 116.2(3) 3_665 .
O11 U1 O10 64.7(3) 3_665 .
O2 U1 O6 89.7(3) . .
O1 U1 O6 91.2(3) . .
O5 U1 O6 54.9(3) . .
O9 U1 O6 68.8(3) . .
O12 U1 O6 121.4(3) 3_665 .
O11 U1 O6 173.0(3) 3_665 .
O10 U1 O6 122.2(3) . .
O3 U2 O4 177.8(4) . .
O3 U2 O15 89.9(4) . 4_465
O4 U2 O15 91.0(4) . 4_465
O3 U2 O16 89.5(4) . 4_465
O4 U2 O16 89.5(4) . 4_465
O15 U2 O16 52.4(3) 4_465 4_465
O3 U2 O13 90.3(4) . .
O4 U2 O13 90.8(4) . .
O15 U2 O13 123.1(3) 4_465 .
O16 U2 O13 175.5(3) 4_465 .
O3 U2 O14 93.1(4) . .
O4 U2 O14 89.1(4) . .
O15 U2 O14 69.7(3) 4_465 .
O16 U2 O14 122.1(3) 4_465 .
O13 U2 O14 53.5(3) . .
O3 U2 O7 91.2(3) . .
O4 U2 O7 86.6(3) . .
O15 U2 O7 118.9(3) 4_465 .
O16 U2 O7 66.5(3) 4_465 .
O13 U2 O7 117.9(3) . .
O14 U2 O7 170.4(3) . .
O3 U2 O8 87.5(4) . .
O4 U2 O8 91.3(4) . .
O15 U2 O8 170.7(3) 4_465 .
O16 U2 O8 118.6(3) 4_465 .
O13 U2 O8 65.8(3) . .
O14 U2 O8 119.3(3) . .
O7 U2 O8 52.3(3) . .
C6 O5 U1 95.7(8) . .
C6 O6 U1 89.5(6) . .
C7 O7 U2 95.5(7) . .
C7 O8 U2 92.8(8) . .
C16 O9 U1 95.2(7) . .
C16 O10 U1 91.7(7) . .
C17 O11 U1 95.4(7) . 4_465
C17 O12 U1 96.5(8) . 4_465
C26 O13 U2 92.7(6) . .
C26 O14 U2 95.2(7) . .
C27 O15 U2 94.8(8) . 3_665
C27 O16 U2 94.8(7) . 3_665
C5 C1 C2 105.3(11) . .
C5 C1 C6 114.0(12) . .
C2 C1 C6 107.5(11) . .
C5 C1 C8 110.2(12) . .
C2 C1 C8 114.4(11) . .
C6 C1 C8 105.6(12) . .
C10 C2 C1 112.4(12) . .
C10 C2 C9 109.0(8) . .
C1 C2 C9 110.5(11) . .
C10 C2 C3 112.3(10) . .
C1 C2 C3 100.7(7) . .
C9 C2 C3 111.8(11) . .
C7 C3 C4 111.5(9) . .
C7 C3 C2 109.8(10) . .
C4 C3 C2 103.0(9) . .
C7 C3 H3 110.8 . .
C4 C3 H3 110.8 . .
C2 C3 H3 110.8 . .
C3 C4 C5 107.8(10) . .
C3 C4 H4A 110.2 . .
C5 C4 H4A 110.2 . .
C3 C4 H4B 110.2 . .
C5 C4 H4B 110.2 . .
H4A C4 H4B 108.5 . .
C1 C5 C4 102.9(12) . .
C1 C5 H5A 111.2 . .
C4 C5 H5A 111.2 . .
C1 C5 H5B 111.2 . .
C4 C5 H5B 111.2 . .
H5A C5 H5B 109.1 . .
O5 C6 O6 119.7(10) . .
O5 C6 C1 122.9(14) . .
O6 C6 C1 117.4(12) . .
O7 C7 O8 118.3(12) . .
O7 C7 C3 128.9(10) . .
O8 C7 C3 112.6(11) . .
C1 C8 H8A 109.5 . .
C1 C8 H8B 109.5 . .
H8A C8 H8B 109.5 . .
C1 C8 H8C 109.5 . .
H8A C8 H8C 109.5 . .
H8B C8 H8C 109.5 . .
C2 C9 H9A 109.5 . .
C2 C9 H9B 109.5 . .
H9A C9 H9B 109.5 . .
C2 C9 H9C 109.5 . .
H9A C9 H9C 109.5 . .
H9B C9 H9C 109.5 . .
C2 C10 H10A 109.5 . .
C2 C10 H10B 109.5 . .
H10A C10 H10B 109.5 . .
C2 C10 H10C 109.5 . .
H10A C10 H10C 109.5 . .
H10B C10 H10C 109.5 . .
C18 C11 C15 118.4(14) . .
C18 C11 C12 106.9(11) . .
C15 C11 C12 99.7(11) . .
C18 C11 C16 105.0(11) . .
C15 C11 C16 112.5(12) . .
C12 C11 C16 114.6(11) . .
C13 C12 C19 110.0(12) . .
C13 C12 C20 114.4(11) . .
C19 C12 C20 109.5(13) . .
C13 C12 C11 102.8(10) . .
C19 C12 C11 114.7(11) . .
C20 C12 C11 105.2(11) . .
C17 C13 C12 109.9(13) . .
C17 C13 C14 110.2(12) . .
C12 C13 C14 108.0(10) . .
C17 C13 H13 109.6 . .
C12 C13 H13 109.6 . .
C14 C13 H13 109.6 . .
C15 C14 C13 101.3(12) . .
C15 C14 H14A 111.5 . .
C13 C14 H14A 111.5 . .
C15 C14 H14B 111.5 . .
C13 C14 H14B 111.5 . .
H14A C14 H14B 109.3 . .
C14 C15 C11 108.8(14) . .
C14 C15 H15A 109.9 . .
C11 C15 H15A 109.9 . .
C14 C15 H15B 109.9 . .
C11 C15 H15B 109.9 . .
H15A C15 H15B 108.3 . .
O9 C16 O10 119.4(9) . .
O9 C16 C11 122.3(11) . .
O10 C16 C11 118.2(10) . .
O12 C17 O11 115.3(11) . .
O12 C17 C13 118.0(13) . .
O11 C17 C13 126.3(13) . .
C11 C18 H18A 109.5 . .
C11 C18 H18B 109.5 . .
H18A C18 H18B 109.5 . .
C11 C18 H18C 109.5 . .
H18A C18 H18C 109.5 . .
H18B C18 H18C 109.5 . .
C12 C19 H19A 109.5 . .
C12 C19 H19B 109.5 . .
H19A C19 H19B 109.5 . .
C12 C19 H19C 109.5 . .
H19A C19 H19C 109.5 . .
H19B C19 H19C 109.5 . .
C12 C20 H20A 109.5 . .
C12 C20 H20B 109.5 . .
H20A C20 H20B 109.5 . .
C12 C20 H20C 109.5 . .
H20A C20 H20C 109.5 . .
H20B C20 H20C 109.5 . .
C26 C21 C25 118.7(13) . .
C26 C21 C22 109.1(11) . .
C25 C21 C22 102.6(12) . .
C26 C21 C28 109.9(11) . .
C25 C21 C28 106.0(13) . .
C22 C21 C28 110.1(10) . .
C30 C22 C29 104.9(14) . .
C30 C22 C21 114.7(12) . .
C29 C22 C21 111.6(12) . .
C30 C22 C23 113.2(12) . .
C29 C22 C23 110.7(11) . .
C21 C22 C23 102.0(10) . .
C27 C23 C22 112.9(10) . .
C27 C23 C24 117.6(12) . .
C22 C23 C24 105.0(10) . .
C27 C23 H23 106.9 . .
C22 C23 H23 106.9 . .
C24 C23 H23 106.9 . .
C25 C24 C23 104.7(12) . .
C25 C24 H24A 110.8 . .
C23 C24 H24A 110.8 . .
C25 C24 H24B 110.8 . .
C23 C24 H24B 110.8 . .
H24A C24 H24B 108.9 . .
C24 C25 C21 109.7(13) . .
C24 C25 H25A 109.7 . .
C21 C25 H25A 109.7 . .
C24 C25 H25B 109.7 . .
C21 C25 H25B 109.7 . .
H25A C25 H25B 108.2 . .
O14 C26 O13 118.6(9) . .
O14 C26 C21 121.1(13) . .
O13 C26 C21 120.2(12) . .
O16 C27 O15 118.0(11) . .
O16 C27 C23 122.0(13) . .
O15 C27 C23 120.0(15) . .
C21 C28 H28A 109.5 . .
C21 C28 H28B 109.5 . .
H28A C28 H28B 109.5 . .
C21 C28 H28C 109.5 . .
H28A C28 H28C 109.5 . .
H28B C28 H28C 109.5 . .
C22 C29 H29A 109.5 . .
C22 C29 H29B 109.5 . .
H29A C29 H29B 109.5 . .
C22 C29 H29C 109.5 . .
H29A C29 H29C 109.5 . .
H29B C29 H29C 109.5 . .
C22 C30 H30A 109.5 . .
C22 C30 H30B 109.5 . .
H30A C30 H30B 109.5 . .
C22 C30 H30C 109.5 . .
H30A C30 H30C 109.5 . .
H30B C30 H30C 109.5 . .

loop_
_geom_bond_atom_site_label_1
_geom_bond_atom_site_label_2
_geom_bond_distance
_geom_bond_site_symmetry_2
U1 O2 1.700(11) .
U1 O1 1.791(9) .
U1 O5 2.397(9) .
U1 O9 2.445(8) .
U1 O12 2.453(9) 3_665
U1 O11 2.458(9) 3_665
U1 O10 2.482(9) .
U1 O6 2.502(7) .
U2 O3 1.733(8) .
U2 O4 1.791(7) .
U2 O15 2.416(9) 4_465
U2 O16 2.437(7) 4_465
U2 O13 2.459(7) .
U2 O14 2.472(8) .
U2 O7 2.487(8) .
U2 O8 2.493(9) .
O5 C6 1.277(17) .
O6 C6 1.335(16) .
O7 C7 1.232(14) .
O8 C7 1.322(14) .
O9 C16 1.249(14) .
O10 C16 1.319(15) .
O11 C17 1.286(16) .
O11 U1 2.458(9) 4_465
O12 C17 1.258(15) .
O12 U1 2.453(9) 4_465
O13 C26 1.350(16) .
O14 C26 1.230(15) .
O15 C27 1.269(15) .
O15 U2 2.416(9) 3_665
O16 C27 1.231(17) .
O16 U2 2.437(7) 3_665
C1 C5 1.501(18) .
C1 C2 1.534(19) .
C1 C6 1.536(17) .
C1 C8 1.532(19) .
C2 C10 1.528(13) .
C2 C9 1.533(12) .
C2 C3 1.600(18) .
C3 C7 1.479(17) .
C3 C4 1.534(15) .
C3 H3 0.9800 .
C4 C5 1.589(13) .
C4 H4A 0.9700 .
C4 H4B 0.9700 .
C5 H5A 0.9700 .
C5 H5B 0.9700 .
C8 H8A 0.9600 .
C8 H8B 0.9600 .
C8 H8C 0.9600 .
C9 H9A 0.9600 .
C9 H9B 0.9600 .
C9 H9C 0.9600 .
C10 H10A 0.9600 .
C10 H10B 0.9600 .
C10 H10C 0.9600 .
C11 C18 1.435(9) .
C11 C15 1.547(10) .
C11 C12 1.551(9) .
C11 C16 1.550(9) .
C12 C13 1.47(2) .
C12 C19 1.50(2) .
C12 C20 1.528(18) .
C13 C17 1.459(17) .
C13 C14 1.58(2) .
C13 H13 0.9800 .
C14 C15 1.53(2) .
C14 H14A 0.9700 .
C14 H14B 0.9700 .
C15 H15A 0.9700 .
C15 H15B 0.9700 .
C18 H18A 0.9600 .
C18 H18B 0.9600 .
C18 H18C 0.9600 .
C19 H19A 0.9600 .
C19 H19B 0.9600 .
C19 H19C 0.9600 .
C20 H20A 0.9600 .
C20 H20B 0.9600 .
C20 H20C 0.9600 .
C21 C26 1.488(9) .
C21 C25 1.51(2) .
C21 C22 1.56(2) .
C21 C28 1.626(19) .
C22 C30 1.48(2) .
C22 C29 1.503(9) .
C22 C23 1.569(19) .
C23 C27 1.490(16) .
C23 C24 1.596(18) .
C23 H23 0.9800 .
C24 C25 1.482(19) .
C24 H24A 0.9700 .
C24 H24B 0.9700 .
C25 H25A 0.9700 .
C25 H25B 0.9700 .
C28 H28A 0.9600 .
C28 H28B 0.9600 .
C28 H28C 0.9600 .
C29 H29A 0.9600 .
C29 H29B 0.9600 .
C29 H29C 0.9600 .
C30 H30A 0.9600 .
C30 H30B 0.9600 .
C30 H30C 0.9600 .
